data_4032222
loop_
_publ_author_name
'Taher, Ehab S.'
'Guest, Prue'
'Benton, Amanda'
'Ma, Xinghua'
'Banwell, Martin G.'
'Willis, Anthony C.'
'Seiser, Tobias'
'Newton, Trevor W.'
'Hutzler, Johannes'

_publ_section_title
;
 The Synthesis of Certain Phomentrioloxin A Analogues and Their Evaluation
 as Herbicidal Agents.
;
_journal_issue 1
_journal_name_full 'The Journal of organic chemistry'
_journal_page_first 211
_journal_page_last 233
_journal_paper_doi 10.1021/acs.joc.6b02372
_journal_volume 82
_journal_year 2017
_chemical_absolute_configuration ad
_chemical_compound_source local
_chemical_formula_moiety 'C7 H11 I O4, H2 O'
_chemical_formula_sum 'C7 H13 I O5'
_chemical_formula_weight 304.08
_space_group_IT_number 5
_symmetry_cell_setting monoclinic
_symmetry_space_group_name_Hall 'C 2y'
_symmetry_space_group_name_H-M 'C 1 2 1'
_atom_sites_solution_hydrogens geom
_atom_sites_solution_primary direct
_audit_creation_date 14-10-17
_audit_creation_method CRYSTALS_ver_14.40
_audit_update_record
;
2014-10-28 - Report on C7 H13 I O5
            by Anthony C. Willis
            for  Prue Guest and Martin Banwell


2014-10-28 - passes checkcif tests

;
_cell_angle_alpha 90
_cell_angle_beta 111.360(12)
_cell_angle_gamma 90
_cell_formula_units_Z 4
_cell_length_a 17.5832(15)
_cell_length_b 4.7115(1)
_cell_length_c 13.4131(8)
_cell_measurement_reflns_used 4515
_cell_measurement_temperature 150
_cell_measurement_theta_max 72
_cell_measurement_theta_min 4
_cell_volume 1034.86(14)
_computing_cell_refinement 'CrysAlisPro (Agilent Technologies, 2014)'
_computing_data_collection
;
CrysAlisPro, Agilent Technologies,
Version 1.171.37.33d (release 23-04-2014 CrysAlis171 .NET)
(compiled Apr 23 2014,17:37:27)
;
_computing_data_reduction 'CrysAlisPro (Agilent Technologies, 2014)'
_computing_molecular_graphics 'PLATON (Spek, 2008)'
_computing_publication_material 'CRYSTALS (Betteridge et al., 2003)'
_computing_structure_refinement
;
CRYSTALS (Betteridge et al., 2003)' 
;
_computing_structure_solution 'SIR92 (Altomare et al., 1994)'
_diffrn_ambient_temperature 150
_diffrn_measured_fraction_theta_full 0.999
_diffrn_measured_fraction_theta_max 0.999
_diffrn_measurement_device Area
_diffrn_measurement_device_type 'SuperNova, Dual, Cu at zero, EosS2'
_diffrn_measurement_method \w
_diffrn_radiation_monochromator mirror
_diffrn_radiation_source 'Supernova (Cu) X-ray Source'
_diffrn_radiation_type 'Cu K\a'
_diffrn_radiation_wavelength 1.54180
_diffrn_reflns_av_R_equivalents 0.031
_diffrn_reflns_limit_h_max 21
_diffrn_reflns_limit_h_min -17
_diffrn_reflns_limit_k_max 5
_diffrn_reflns_limit_k_min -5
_diffrn_reflns_limit_l_max 15
_diffrn_reflns_limit_l_min -16
_diffrn_reflns_number 5958
_diffrn_reflns_theta_full 71.869
_diffrn_reflns_theta_max 71.869
_diffrn_reflns_theta_min 3.538
_diffrn_standards_number 0
_exptl_absorpt_coefficient_mu 24.296
_exptl_absorpt_correction_T_max 0.57
_exptl_absorpt_correction_T_min 0.12
_exptl_absorpt_correction_type multi-scan
_exptl_absorpt_process_details
;
CrysAlisPro, Agilent Technologies,
Version 1.171.37.33d (release 23-04-2014 CrysAlis171 .NET)
(compiled Apr 23 2014,17:37:27)
Empirical absorption correction using spherical harmonics,
 implemented in SCALE3 ABSPACK scaling algorithm.
;
_exptl_crystal_colour colourless
_exptl_crystal_density_diffrn 1.952
_exptl_crystal_density_method 'not measured'
_exptl_crystal_description needle
_exptl_crystal_F_000 592
_exptl_crystal_size_max 0.179
_exptl_crystal_size_mid 0.045
_exptl_crystal_size_min 0.023
_refine_diff_density_max 1.28
_refine_diff_density_min -0.75
_refine_ls_abs_structure_details 'Flack (1983), 761 Friedel-pairs'
_refine_ls_abs_structure_Flack -0.011(8)
_refine_ls_extinction_method None
_refine_ls_goodness_of_fit_ref 1.0009
_refine_ls_hydrogen_treatment constr
_refine_ls_matrix_type full
_refine_ls_number_parameters 119
_refine_ls_number_reflns 1906
_refine_ls_number_restraints 1
_refine_ls_R_factor_all 0.0222
_refine_ls_R_factor_gt 0.0217
_refine_ls_shift/su_max 0.0018024
_refine_ls_shift/su_mean 0.0002264
_refine_ls_structure_factor_coef Fsqd
_refine_ls_weighting_details
;
 Method= Modified Sheldrick 
 w=1/[\s^2^(F^2^) + ( 0.04P)^2^ + 0.59P] 
 ,where P=(max(Fo^2^,0) + 2Fc^2^)/3 
;
_refine_ls_weighting_scheme calc
_refine_ls_wR_factor_all 0.0594
_refine_ls_wR_factor_gt 0.0587
_refine_ls_wR_factor_ref 0.0594
_reflns_limit_h_max 20
_reflns_limit_h_min -21
_reflns_limit_k_max 5
_reflns_limit_k_min -5
_reflns_limit_l_max 16
_reflns_limit_l_min 0
_reflns_number_gt 1871
_reflns_number_total 1906
_reflns_threshold_expression I>2.0\s(I)
_oxford_diffrn_Wilson_B_factor 2.40
_oxford_diffrn_Wilson_scale 0.08
_oxford_refine_ls_r_factor_ref 0.0222
_oxford_refine_ls_scale 3.55(4)
_oxford_reflns_number_all 1906
_oxford_reflns_threshold_expression_ref I>-10.0\s(I)
_oxford_structure_analysis_title 'Z:\ban1454SN\Tony_ban1454SN_data At 9:19 on '
_cod_data_source_file jo6b02372_si_005.cif
_cod_data_source_block ban1454SN
_cod_original_sg_symbol_Hall 'C 2y '
_cod_original_sg_symbol_H-M 'C 1 2 1 '
_cod_database_code 4032222

loop_
_symmetry_equiv_pos_as_xyz
x,y,z
x+1/2,y+1/2,z
-x,y,-z
-x+1/2,y+1/2,-z

loop_
_atom_site_label
_atom_site_type_symbol
_atom_site_fract_x
_atom_site_fract_y
_atom_site_fract_z
_atom_site_U_iso_or_equiv
_atom_site_occupancy
_atom_site_adp_type
_atom_site_refinement_flags_posn
C1 C 0.7229(2) 0.4520(8) 0.6345(3) 0.0225 1.0000 Uani .
C2 C 0.6325(3) 0.5146(9) 0.6081(4) 0.0225 1.0000 Uani .
C3 C 0.6098(2) 0.4253(8) 0.7035(3) 0.0216 1.0000 Uani .
C4 C 0.6662(2) 0.5761(7) 0.8027(3) 0.0228 1.0000 Uani .
C5 C 0.74122(18) 0.6593(12) 0.8157(2) 0.0248 1.0000 Uani .
C6 C 0.77594(17) 0.6315(13) 0.7283(2) 0.0229 1.0000 Uani .
O7 O 0.85500(16) 0.5022(7) 0.7670(2) 0.0312 1.0000 Uani .
C8 C 0.9172(2) 0.6763(14) 0.8402(3) 0.0372 1.0000 Uani .
O9 O 0.74615(18) 0.5046(6) 0.5453(2) 0.0289 1.0000 Uani .
O10 O 0.61564(19) 0.8091(7) 0.5916(3) 0.0247 1.0000 Uani .
O11 O 0.52542(15) 0.4663(6) 0.6824(2) 0.0263 1.0000 Uani .
I12 I 0.623313(11) 0.6443(2) 0.928295(14) 0.0334 1.0000 Uani .
O13 O 0.94138(15) 0.4639(6) 0.6215(2) 0.0261 1.0000 Uani .
H11 H 0.7336 0.2540 0.6532 0.0268 1.0000 Uiso R
H21 H 0.5994 0.4062 0.5455 0.0266 1.0000 Uiso R
H31 H 0.6198 0.2207 0.7134 0.0259 1.0000 Uiso R
H51 H 0.7744 0.7350 0.8805 0.0298 1.0000 Uiso R
H61 H 0.7822 0.8215 0.7034 0.0279 1.0000 Uiso R
H81 H 0.9689 0.5992 0.8475 0.0556 1.0000 Uiso R
H83 H 0.9108 0.6791 0.9074 0.0557 1.0000 Uiso R
H82 H 0.9145 0.8641 0.8147 0.0556 1.0000 Uiso R
H91 H 0.7390 0.6701 0.5268 0.0441 1.0000 Uiso R
H101 H 0.6049 0.8482 0.5285 0.0368 1.0000 Uiso R
H111 H 0.5134 0.6363 0.6700 0.0396 1.0000 Uiso R
H131 H 0.9567 0.6264 0.6220 0.0392 1.0000 Uiso R
H132 H 0.9082 0.4513 0.6507 0.0395 1.0000 Uiso R

loop_
_atom_site_aniso_label
_atom_site_aniso_U_11
_atom_site_aniso_U_22
_atom_site_aniso_U_33
_atom_site_aniso_U_23
_atom_site_aniso_U_13
_atom_site_aniso_U_12
C1 0.0248(17) 0.0200(16) 0.0256(17) 0.0020(14) 0.0127(14) 0.0021(13)
C2 0.0218(17) 0.0217(18) 0.023(2) 0.0009(15) 0.0068(14) -0.0001(15)
C3 0.0184(15) 0.0235(16) 0.0233(16) -0.0012(14) 0.0081(13) 0.0005(13)
C4 0.0232(15) 0.029(3) 0.0175(14) 0.0020(12) 0.0087(12) 0.0044(13)
C5 0.0204(13) 0.0307(19) 0.0217(13) 0.000(2) 0.0058(11) 0.001(2)
C6 0.0190(12) 0.0243(15) 0.0266(14) -0.002(2) 0.0096(11) -0.001(2)
O7 0.0178(12) 0.0401(16) 0.0365(15) 0.0014(13) 0.0109(11) 0.0053(12)
C8 0.0193(14) 0.060(3) 0.0313(17) -0.008(2) 0.0084(13) 0.004(2)
O9 0.0433(16) 0.0194(12) 0.0329(15) 0.0001(12) 0.0243(13) 0.0005(12)
O10 0.0294(14) 0.0215(14) 0.0238(14) 0.0011(11) 0.0105(12) 0.0032(11)
O11 0.0194(12) 0.0264(14) 0.0336(14) -0.0022(11) 0.0102(10) -0.0023(10)
I12 0.03079(13) 0.04840(15) 0.02537(12) 0.00122(17) 0.01538(9) 0.00558(16)
O13 0.0215(11) 0.0305(14) 0.0306(13) -0.0053(11) 0.0147(10) -0.0019(10)

loop_
_atom_type_symbol
_atom_type_scat_dispersion_real
_atom_type_scat_dispersion_imag
_atom_type_scat_Cromer_Mann_a1
_atom_type_scat_Cromer_Mann_b1
_atom_type_scat_Cromer_Mann_a2
_atom_type_scat_Cromer_Mann_b2
_atom_type_scat_Cromer_Mann_a3
_atom_type_scat_Cromer_Mann_b3
_atom_type_scat_Cromer_Mann_a4
_atom_type_scat_Cromer_Mann_b4
_atom_type_scat_Cromer_Mann_c
_atom_type_scat_source
C 0.0181 0.0091 2.3100 20.8439 1.0200 10.2075 1.5886 0.5687 0.8650 51.6512 0.2156 'International Tables Vol C 4.2.6.8 and 6.1.1.4'
H 0.0000 0.0000 0.4930 10.5109 0.3229 26.1257 0.1402 3.1424 0.0408 57.7998 0.0030 'International Tables Vol C 4.2.6.8 and 6.1.1.4'
I -0.3257 6.8362 20.1472 4.3470 18.9949 0.3814 7.5138 27.7660 2.2735 66.8776 4.0712 'International Tables Vol C 4.2.6.8 and 6.1.1.4'
O 0.0492 0.0322 3.0485 13.2771 2.2868 5.7011 1.5463 0.3239 0.8670 32.9089 0.2508 'International Tables Vol C 4.2.6.8 and 6.1.1.4'

loop_
_geom_angle_atom_site_label_1
_geom_angle_atom_site_label_2
_geom_angle_atom_site_label_3
_geom_angle
_geom_angle_publ_flag
C2 C1 C6 111.0(3) yes
C2 C1 O9 111.5(3) yes
C6 C1 O9 108.7(3) yes
C2 C1 H11 109.6 no
C6 C1 H11 108.6 no
O9 C1 H11 107.3 no
C1 C2 C3 108.6(3) yes
C1 C2 O10 111.5(3) yes
C3 C2 O10 107.2(4) yes
C1 C2 H21 110.1 no
C3 C2 H21 108.7 no
O10 C2 H21 110.7 no
C2 C3 C4 108.5(3) yes
C2 C3 O11 111.6(3) yes
C4 C3 O11 114.4(3) yes
C2 C3 H31 107.1 no
C4 C3 H31 108.3 no
O11 C3 H31 106.6 no
C3 C4 C5 123.8(3) yes
C3 C4 I12 117.6(2) yes
C5 C4 I12 118.6(3) yes
C4 C5 C6 122.4(3) yes
C4 C5 H51 119.7 no
C6 C5 H51 117.8 no
C1 C6 C5 112.9(3) yes
C1 C6 O7 106.6(4) yes
C5 C6 O7 111.7(3) yes
C1 C6 H61 109.8 no
C5 C6 H61 108.3 no
O7 C6 H61 107.4 no
C6 O7 C8 113.8(4) yes
O7 C8 H81 108.4 no
O7 C8 H83 109.6 no
H81 C8 H83 110.3 no
O7 C8 H82 111.3 no
H81 C8 H82 108.4 no
H83 C8 H82 108.9 no
C1 O9 H91 111.3 no
C2 O10 H101 109.8 no
C3 O11 H111 110.1 no
H131 O13 H132 111.0 no

loop_
_geom_bond_atom_site_label_1
_geom_bond_atom_site_label_2
_geom_bond_distance
_geom_bond_publ_flag
C1 C2 1.526(5) yes
C1 C6 1.521(5) yes
C1 O9 1.421(4) yes
C1 H11 0.967 no
C2 C3 1.532(6) yes
C2 O10 1.419(4) yes
C2 H21 0.974 no
C3 C4 1.516(5) yes
C3 O11 1.418(4) yes
C3 H31 0.980 no
C4 C5 1.326(5) yes
C4 I12 2.106(3) yes
C5 C6 1.512(4) yes
C5 H51 0.924 no
C6 O7 1.431(4) yes
C6 H61 0.976 no
O7 C8 1.432(6) yes
C8 H81 0.951 no
C8 H83 0.948 no
C8 H82 0.944 no
O9 H91 0.814 no
O10 H101 0.817 no
O11 H111 0.830 no
O13 H131 0.811 no
O13 H132 0.815 no

loop_
_geom_contact_atom_site_label_1
_geom_contact_atom_site_label_2
_geom_contact_distance
_geom_contact_site_symmetry_2
_geom_contact_publ_flag
I12 O11 3.226(3) . no
O7 O9 2.891(4) . no
O7 O13 2.882(4) . no
O9 O9 2.677(4) 4_656 no
O9 O10 2.958(5) . no
O9 O13 3.211(4) . no
O9 C1 3.393(5) 4_656 no
O9 O9 2.677(4) 4_646 no
O10 O11 2.831(5) . no
O10 C5 3.094(5) . no
O10 C2 3.337(5) 1_565 no
O10 O13 2.760(4) 4_656 no
O10 C3 3.287(5) 1_565 no
O11 O13 2.752(4) 2_445 no
O11 O13 2.733(4) 2_455 no
O13 C8 3.270(5) . no
O13 O7 2.882(4) . no

loop_
_geom_hbond_atom_site_label_D
_geom_hbond_atom_site_label_H
_geom_hbond_atom_site_label_A
_geom_hbond_site_symmetry_A
_geom_hbond_angle_DHA
_geom_hbond_distance_DH
_geom_hbond_distance_HA
_geom_hbond_distance_DA
_geom_hbond_publ_flag
O9 H91 O9 4_656 155 0.81 1.92 2.676(6) yes
O10 H101 O13 4_656 169 0.82 1.95 2.759(6) yes
O11 H111 O13 2_455 157 0.83 1.95 2.733(6) yes
O13 H131 O11 2_555 156 0.81 1.99 2.753(6) yes
O13 H132 O7 . 160 0.82 2.11 2.883(6) yes

loop_
_geom_torsion_atom_site_label_1
_geom_torsion_atom_site_label_2
_geom_torsion_atom_site_label_3
_geom_torsion_atom_site_label_4
_geom_torsion
_geom_torsion_publ_flag
C8 O7 C6 C5 -68.9(5) no
C8 O7 C6 C1 167.3(3) no
O9 C1 C2 C3 174.4(3) no
O9 C1 C2 O10 -67.8(5) no
O9 C1 C6 O7 -73.9(4) no
C6 C1 C2 O10 53.7(5) no
C6 C1 C2 C3 -64.2(4) no
C2 C1 C6 C5 40.2(5) no
C2 C1 C6 O7 163.1(3) no
O9 C1 C6 C5 163.1(4) no
O10 C2 C3 C4 -65.0(4) no
O10 C2 C3 O11 62.0(4) no
C1 C2 C3 O11 -177.4(3) no
C1 C2 C3 C4 55.6(4) no
O11 C3 C4 I12 29.0(4) no
C2 C3 C4 C5 -27.7(5) no
O11 C3 C4 C5 -153.0(4) no
C2 C3 C4 I12 154.3(3) no
I12 C4 C5 C6 -177.2(4) no
C3 C4 C5 C6 4.8(7) no
C4 C5 C6 C1 -10.7(7) no
C4 C5 C6 O7 -130.8(4) no
